data_4108611
loop_
_publ_author_name
'Viktoria H. Gessner'
'Carsten Strohmann'

_publ_contact_author_address
;
Institut fuer Anorganische Chemie
Universitaet Wuerzburg
Am Hubland
97074 Wuerzburg
Germany
;
_publ_contact_author_email mail@carsten-strohmann.de
_publ_contact_author_fax '0049 931 888 4605'
_publ_contact_author_name 'Carsten Strohmann'
_publ_contact_author_phone '0049 931 888 4613'
_publ_section_title
;
 Lithiation of TMEDA and its Higher Homologous TEEDA: Understanding
 Observed \a- and \b-Deprotonation
;
_journal_name_full 'Journal of the American Chemical Society'
_journal_page_first 14412
_journal_page_last 14413
_journal_paper_doi 10.1021/ja8058205
_journal_volume 130
_journal_year 2008
_chemical_formula_sum 'C32 H76 Li4 N8'
_chemical_formula_weight 600.77
_chemical_name_systematic
;
 ?
;
_space_group_IT_number 2
_symmetry_cell_setting triclinic
_symmetry_space_group_name_Hall '-P 1'
_symmetry_space_group_name_H-M 'P -1'
_atom_sites_solution_hydrogens geom
_atom_sites_solution_primary direct
_atom_sites_solution_secondary difmap
_audit_creation_date 2008-04-06T12:05:34-00:00
_audit_creation_method 'WinGX routine CIF_UPDATE'
_audit_update_record
;
2008-04-08 # Formatted by publCIF
;
_cell_angle_alpha 107.979(5)
_cell_angle_beta 97.871(5)
_cell_angle_gamma 102.869(6)
_cell_formula_units_Z 2
_cell_length_a 9.0546(18)
_cell_length_b 14.205(3)
_cell_length_c 17.048(4)
_cell_measurement_temperature 173(2)
_cell_volume 1982.6(7)
_computing_cell_refinement 'SAINTPLUS 6.02 (Bruker AXS, 1999)'
_computing_data_collection 'SMART 5.622 (Bruker AXS, 2001)'
_computing_data_reduction 'SAINTPLUS 6.02 (Bruker AXS, 1999)'
_computing_molecular_graphics 'Ortep-3 V1.073 (Farrugia, 2001)'
_computing_publication_material 'SHELXL-97 (Sheldrick, 1997)'
_computing_structure_refinement 'SHELXL-97 (Sheldrick, 1997)'
_computing_structure_solution 'SHELXS-90 (Sheldrick, 1990)'
_diffrn_ambient_temperature 173(2)
_diffrn_measured_fraction_theta_full 0.996
_diffrn_measured_fraction_theta_max 0.996
_diffrn_measurement_device_type 'Bruker APEX-CCD'
_diffrn_measurement_method omega-scans
_diffrn_radiation_monochromator graphite
_diffrn_radiation_type MoK\a
_diffrn_radiation_wavelength 0.71073
_diffrn_reflns_av_R_equivalents 0.0549
_diffrn_reflns_av_unetI/netI 0.0616
_diffrn_reflns_limit_h_max 10
_diffrn_reflns_limit_h_min -10
_diffrn_reflns_limit_k_max 16
_diffrn_reflns_limit_k_min -16
_diffrn_reflns_limit_l_max 20
_diffrn_reflns_limit_l_min -20
_diffrn_reflns_number 18770
_diffrn_reflns_theta_full 25
_diffrn_reflns_theta_max 25
_diffrn_reflns_theta_min 1.29
_exptl_absorpt_coefficient_mu 0.059
_exptl_absorpt_correction_type none
_exptl_crystal_density_diffrn 1.006
_exptl_crystal_F_000 672
_exptl_crystal_size_max 0.4
_exptl_crystal_size_mid 0.2
_exptl_crystal_size_min 0.2
_refine_diff_density_max 0.646
_refine_diff_density_min -0.27
_refine_diff_density_rms 0.039
_refine_ls_extinction_method none
_refine_ls_goodness_of_fit_ref 1.032
_refine_ls_hydrogen_treatment riding
_refine_ls_matrix_type full
_refine_ls_number_parameters 409
_refine_ls_number_reflns 6953
_refine_ls_number_restraints 0
_refine_ls_restrained_S_all 1.032
_refine_ls_R_factor_all 0.1042
_refine_ls_R_factor_gt 0.0698
_refine_ls_shift/su_max 0
_refine_ls_shift/su_mean 0
_refine_ls_structure_factor_coef Fsqd
_refine_ls_weighting_details 'calc w=1/[\s^2^(Fo^2^)+(0.0901P)^2^+0.1272P] where P=(Fo^2^+2Fc^2^)/3'
_refine_ls_weighting_scheme calc
_refine_ls_wR_factor_gt 0.1719
_refine_ls_wR_factor_ref 0.1903
_reflns_number_gt 4439
_reflns_number_total 6953
_reflns_threshold_expression >2sigma(I)
_cod_data_source_file ja8058205_si_002.cif
_cod_data_source_block ch240907
_cod_database_code 4108611

loop_
_symmetry_equiv_pos_as_xyz
'x, y, z'
'-x, -y, -z'

loop_
_atom_site_label
_atom_site_type_symbol
_atom_site_fract_x
_atom_site_fract_y
_atom_site_fract_z
_atom_site_U_iso_or_equiv
_atom_site_adp_type
_atom_site_occupancy
_atom_site_symmetry_multiplicity
_atom_site_calc_flag
_atom_site_refinement_flags
C1 C 0.5414(3) 1.2611(2) 0.17566(19) 0.0641(8) Uani 1 1 d .
H1A H 0.5766 1.3295 0.2215 0.077 Uiso 1 1 calc R
H1B H 0.4462 1.2593 0.1382 0.077 Uiso 1 1 calc R
C2 C 0.6664(4) 1.2524(3) 0.1246(2) 0.0825(10) Uani 1 1 d .
H2A H 0.7657 1.2639 0.1623 0.124 Uiso 1 1 calc R
H2B H 0.6766 1.3042 0.0973 0.124 Uiso 1 1 calc R
H2C H 0.6372 1.1833 0.0813 0.124 Uiso 1 1 calc R
C3 C 0.6339(3) 1.1807(2) 0.27344(19) 0.0652(8) Uani 1 1 d .
H3A H 0.7181 1.1708 0.2431 0.078 Uiso 1 1 calc R
H3B H 0.6028 1.121 0.2918 0.078 Uiso 1 1 calc R
C4 C 0.6967(3) 1.2771(2) 0.3507(2) 0.0796(9) Uani 1 1 d .
H4A H 0.7412 1.3354 0.3338 0.119 Uiso 1 1 calc R
H4B H 0.7774 1.2677 0.3897 0.119 Uiso 1 1 calc R
H4C H 0.6123 1.291 0.3787 0.119 Uiso 1 1 calc R
C5 C 0.4327(3) 1.0785(2) 0.14829(18) 0.0619(7) Uani 1 1 d .
H5A H 0.5175 1.0469 0.1352 0.074 Uiso 1 1 calc R
H5B H 0.3822 1.086 0.0961 0.074 Uiso 1 1 calc R
C6 C 0.3135(3) 1.00650(19) 0.17465(18) 0.0587(7) Uani 1 1 d .
H6A H 0.2759 0.9387 0.1281 0.07 Uiso 1 1 calc R
H6B H 0.367 0.9958 0.2245 0.07 Uiso 1 1 calc R
C7 C 0.0995(3) 1.0620(2) 0.12546(16) 0.0560(7) Uani 1 1 d .
H7A H 0.0978 1.0086 0.0716 0.067 Uiso 1 1 calc R
H7B H 0.1578 1.1296 0.125 0.067 Uiso 1 1 calc R
C8 C -0.0650(3) 1.0633(2) 0.13115(17) 0.0583(7) Uani 1 1 d .
H8D H -0.1274 0.9936 0.1228 0.087 Uiso 1 1 calc R
H8E H -0.1095 1.0867 0.0874 0.087 Uiso 1 1 calc R
H8F H -0.0648 1.1104 0.187 0.087 Uiso 1 1 calc R
C9 C 0.1491(3) 1.3648(2) 0.24722(17) 0.0563(7) Uani 1 1 d .
H9A H 0.0957 1.4145 0.2764 0.068 Uiso 1 1 calc R
H9B H 0.0679 1.3023 0.2082 0.068 Uiso 1 1 calc R
C10 C 0.2444(4) 1.4118(2) 0.19540(19) 0.0707(8) Uani 1 1 d .
H10A H 0.3145 1.4792 0.2319 0.106 Uiso 1 1 calc R
H10B H 0.1749 1.4204 0.1503 0.106 Uiso 1 1 calc R
H10C H 0.3055 1.3663 0.1703 0.106 Uiso 1 1 calc R
C11 C 0.3719(3) 1.42281(19) 0.36596(17) 0.0577(7) Uani 1 1 d .
H11A H 0.4429 1.4407 0.3302 0.069 Uiso 1 1 calc R
H11B H 0.4286 1.3987 0.4063 0.069 Uiso 1 1 calc R
C12 C 0.3360(4) 1.5210(2) 0.41655(19) 0.0746(9) Uani 1 1 d .
H12A H 0.2815 1.5469 0.3777 0.112 Uiso 1 1 calc R
H12B H 0.4333 1.5734 0.4497 0.112 Uiso 1 1 calc R
H12C H 0.2703 1.5058 0.4547 0.112 Uiso 1 1 calc R
C13 C 0.1312(3) 1.29989(19) 0.36045(16) 0.0542(7) Uani 1 1 d .
H13A H 0.0438 1.2416 0.3212 0.065 Uiso 1 1 calc R
H13B H 0.0876 1.3563 0.3881 0.065 Uiso 1 1 calc R
C14 C 0.2062(3) 1.26540(19) 0.42736(16) 0.0559(7) Uani 1 1 d .
H14A H 0.2815 1.3262 0.472 0.067 Uiso 1 1 calc R
H14B H 0.1252 1.2363 0.4537 0.067 Uiso 1 1 calc R
C15 C 0.3661(3) 1.1721(2) 0.46596(17) 0.0633(8) Uani 1 1 d .
H15A H 0.2885 1.1404 0.4928 0.076 Uiso 1 1 calc R
H15B H 0.4295 1.2394 0.5082 0.076 Uiso 1 1 calc R
C16 C 0.4702(4) 1.1034(2) 0.4421(2) 0.0748(9) Uani 1 1 d .
H16A H 0.4112 1.04 0.3951 0.112 Uiso 1 1 calc R
H16B H 0.509 1.086 0.4908 0.112 Uiso 1 1 calc R
H16C H 0.5582 1.1396 0.4248 0.112 Uiso 1 1 calc R
C17 C -0.4684(3) 0.6373(2) 0.13606(18) 0.0641(8) Uani 1 1 d .
H17A H -0.4732 0.6068 0.1809 0.077 Uiso 1 1 calc R
H17B H -0.3923 0.6127 0.1045 0.077 Uiso 1 1 calc R
C18 C -0.6275(4) 0.5953(3) 0.0753(2) 0.0911(11) Uani 1 1 d .
H18A H -0.7055 0.6172 0.1057 0.137 Uiso 1 1 calc R
H18B H -0.6551 0.5198 0.0526 0.137 Uiso 1 1 calc R
H18C H -0.6241 0.6219 0.0288 0.137 Uiso 1 1 calc R
C19 C -0.5082(3) 0.7935(2) 0.23031(18) 0.0626(7) Uani 1 1 d .
H19A H -0.6135 0.7754 0.1946 0.075 Uiso 1 1 calc R
H19B H -0.4675 0.8697 0.2524 0.075 Uiso 1 1 calc R
C20 C -0.5211(4) 0.7569(3) 0.30358(19) 0.0760(9) Uani 1 1 d .
H20A H -0.5777 0.6835 0.2824 0.114 Uiso 1 1 calc R
H20B H -0.5772 0.7962 0.3404 0.114 Uiso 1 1 calc R
H20C H -0.4169 0.7672 0.3358 0.114 Uiso 1 1 calc R
C21 C -0.3864(3) 0.8019(2) 0.11520(18) 0.0659(8) Uani 1 1 d .
H21A H -0.3466 0.8773 0.1457 0.079 Uiso 1 1 calc R
H21B H -0.4886 0.7882 0.078 0.079 Uiso 1 1 calc R
C22 C -0.2756(4) 0.7676(2) 0.06075(18) 0.0709(9) Uani 1 1 d .
H22A H -0.3234 0.6951 0.0227 0.085 Uiso 1 1 calc R
H22B H -0.2581 0.8106 0.0251 0.085 Uiso 1 1 calc R
C23 C -0.0315(5) 0.7201(2) 0.0598(2) 0.1028(14) Uani 1 1 d .
H23A H 0.0592 0.7205 0.0997 0.123 Uiso 1 1 calc R
H23B H -0.0934 0.6472 0.0305 0.123 Uiso 1 1 calc R
C24 C 0.0250(5) 0.7584(3) -0.0022(2) 0.1185(15) Uani 1 1 d .
H24A H -0.063 0.7584 -0.0427 0.178 Uiso 1 1 calc R
H24B H 0.0834 0.7142 -0.0322 0.178 Uiso 1 1 calc R
H24C H 0.0931 0.8289 0.0258 0.178 Uiso 1 1 calc R
C25 C 0.0097(3) 0.6255(2) 0.24272(18) 0.0641(8) Uani 1 1 d .
H25A H 0.0685 0.5953 0.2769 0.077 Uiso 1 1 calc R
H25B H 0.0856 0.6705 0.2236 0.077 Uiso 1 1 calc R
C26 C -0.0968(4) 0.5397(2) 0.1662(2) 0.0842(10) Uani 1 1 d .
H26A H -0.1576 0.487 0.1841 0.126 Uiso 1 1 calc R
H26B H -0.035 0.5089 0.1281 0.126 Uiso 1 1 calc R
H26C H -0.1672 0.5674 0.1367 0.126 Uiso 1 1 calc R
C27 C -0.1842(3) 0.6275(2) 0.3296(2) 0.0644(8) Uani 1 1 d .
H27A H -0.2662 0.577 0.281 0.077 Uiso 1 1 calc R
H27B H -0.2345 0.6743 0.3653 0.077 Uiso 1 1 calc R
C28 C -0.1196(4) 0.5692(2) 0.3811(2) 0.0805(10) Uani 1 1 d .
H28A H -0.08 0.5167 0.3449 0.121 Uiso 1 1 calc R
H28B H -0.2023 0.5357 0.4034 0.121 Uiso 1 1 calc R
H28C H -0.035 0.6176 0.4282 0.121 Uiso 1 1 calc R
C29 C 0.0436(3) 0.7743(2) 0.36675(18) 0.0600(7) Uani 1 1 d .
H29A H 0.1275 0.7479 0.3876 0.072 Uiso 1 1 calc R
H29B H -0.0076 0.7986 0.4138 0.072 Uiso 1 1 calc R
C30 C 0.1157(3) 0.8658(2) 0.34146(18) 0.0568(7) Uani 1 1 d .
H30A H 0.1915 0.9189 0.3915 0.068 Uiso 1 1 calc R
H30B H 0.1742 0.842 0.2979 0.068 Uiso 1 1 calc R
C31 C -0.0681(3) 0.9595(2) 0.37486(17) 0.0593(7) Uani 1 1 d .
H31A H 0.0109 0.9985 0.4282 0.071 Uiso 1 1 calc R
H31B H -0.1421 0.9035 0.3843 0.071 Uiso 1 1 calc R
C32 C -0.1535(3) 1.0300(2) 0.35346(19) 0.0646(8) Uani 1 1 d .
H32A H -0.0791 1.0906 0.3516 0.097 Uiso 1 1 calc R
H32B H -0.2122 1.052 0.3966 0.097 Uiso 1 1 calc R
H32C H -0.2253 0.9937 0.2982 0.097 Uiso 1 1 calc R
Li1 Li 0.3147(5) 1.1946(3) 0.2814(3) 0.0523(10) Uani 1 1 d .
Li2 Li 0.1554(5) 1.0527(3) 0.3124(3) 0.0523(10) Uani 1 1 d .
Li3 Li 0.0104(5) 0.9092(3) 0.1900(3) 0.0547(11) Uani 1 1 d .
Li4 Li -0.1612(5) 0.7755(3) 0.2241(3) 0.0519(10) Uani 1 1 d .
N1 N 0.4997(2) 1.18167(16) 0.21414(14) 0.0548(6) Uani 1 1 d .
N2 N 0.1786(2) 1.04119(14) 0.19547(13) 0.0478(5) Uani 1 1 d .
N3 N 0.2377(2) 1.33606(15) 0.31101(12) 0.0476(5) Uani 1 1 d .
N4 N 0.2854(2) 1.18933(15) 0.39440(13) 0.0504(5) Uani 1 1 d .
N5 N -0.4081(2) 0.75042(16) 0.17738(13) 0.0533(5) Uani 1 1 d .
N6 N -0.1289(3) 0.77575(16) 0.11068(13) 0.0591(6) Uani 1 1 d .
N7 N -0.0711(2) 0.68925(16) 0.29672(14) 0.0547(6) Uani 1 1 d .
N8 N 0.0080(2) 0.91453(14) 0.30887(12) 0.0469(5) Uani 1 1 d .

loop_
_atom_site_aniso_label
_atom_site_aniso_U_11
_atom_site_aniso_U_22
_atom_site_aniso_U_33
_atom_site_aniso_U_23
_atom_site_aniso_U_13
_atom_site_aniso_U_12
C1 0.0581(17) 0.0636(17) 0.082(2) 0.0386(16) 0.0212(16) 0.0184(14)
C2 0.071(2) 0.092(2) 0.104(3) 0.056(2) 0.038(2) 0.0193(18)
C3 0.0510(16) 0.0713(19) 0.090(2) 0.0421(17) 0.0271(16) 0.0225(15)
C4 0.0571(19) 0.073(2) 0.102(2) 0.0346(19) 0.0037(18) 0.0082(16)
C5 0.0571(17) 0.0580(16) 0.0772(19) 0.0223(14) 0.0300(15) 0.0218(14)
C6 0.0600(17) 0.0458(14) 0.0708(18) 0.0189(13) 0.0204(14) 0.0144(13)
C7 0.0626(17) 0.0567(16) 0.0567(16) 0.0244(13) 0.0240(14) 0.0193(14)
C8 0.0594(17) 0.0562(16) 0.0602(16) 0.0229(13) 0.0149(14) 0.0136(13)
C9 0.0533(16) 0.0483(14) 0.0602(16) 0.0120(13) 0.0023(14) 0.0166(13)
C10 0.083(2) 0.0706(19) 0.0691(19) 0.0341(16) 0.0153(17) 0.0289(17)
C11 0.0540(16) 0.0543(16) 0.0613(16) 0.0249(13) 0.0059(14) 0.0062(13)
C12 0.086(2) 0.0472(16) 0.0700(19) 0.0119(14) -0.0024(17) 0.0027(15)
C13 0.0486(15) 0.0472(14) 0.0621(16) 0.0133(12) 0.0139(13) 0.0116(12)
C14 0.0599(17) 0.0480(14) 0.0528(15) 0.0142(12) 0.0184(13) 0.0032(13)
C15 0.0710(19) 0.0536(16) 0.0599(17) 0.0268(14) 0.0057(15) 0.0026(15)
C16 0.074(2) 0.075(2) 0.085(2) 0.0445(18) 0.0104(18) 0.0195(17)
C17 0.0659(18) 0.0564(16) 0.0653(18) 0.0215(14) 0.0180(15) 0.0060(14)
C18 0.083(2) 0.073(2) 0.090(2) 0.0239(19) 0.002(2) -0.0125(18)
C19 0.0483(16) 0.0636(17) 0.0724(19) 0.0218(15) 0.0076(14) 0.0154(14)
C20 0.068(2) 0.102(2) 0.0690(19) 0.0334(18) 0.0255(16) 0.0350(18)
C21 0.0595(18) 0.0653(18) 0.0674(18) 0.0310(15) 0.0018(15) 0.0033(15)
C22 0.084(2) 0.0584(17) 0.0514(16) 0.0157(14) 0.0146(16) -0.0106(16)
C23 0.157(4) 0.0526(18) 0.073(2) 0.0016(16) 0.055(2) -0.009(2)
C24 0.139(4) 0.092(3) 0.100(3) 0.016(2) 0.046(3) -0.001(3)
C25 0.0700(19) 0.0641(18) 0.080(2) 0.0397(16) 0.0326(17) 0.0321(16)
C26 0.102(3) 0.0578(18) 0.097(2) 0.0216(18) 0.041(2) 0.0273(18)
C27 0.0720(19) 0.0543(16) 0.082(2) 0.0350(15) 0.0347(16) 0.0211(15)
C28 0.107(3) 0.0637(18) 0.104(2) 0.0501(18) 0.059(2) 0.0396(19)
C29 0.0611(17) 0.0586(16) 0.0689(18) 0.0336(14) 0.0116(15) 0.0194(14)
C30 0.0498(15) 0.0559(16) 0.0664(17) 0.0277(14) 0.0117(14) 0.0102(13)
C31 0.0671(18) 0.0580(16) 0.0570(16) 0.0235(13) 0.0222(14) 0.0156(14)
C32 0.0642(18) 0.0551(16) 0.0755(19) 0.0194(14) 0.0245(16) 0.0183(14)
Li1 0.049(2) 0.044(2) 0.063(3) 0.019(2) 0.015(2) 0.0086(19)
Li2 0.059(3) 0.044(2) 0.052(2) 0.0199(19) 0.014(2) 0.006(2)
Li3 0.059(3) 0.049(2) 0.056(3) 0.019(2) 0.020(2) 0.009(2)
Li4 0.053(3) 0.046(2) 0.058(3) 0.020(2) 0.018(2) 0.011(2)
N1 0.0469(12) 0.0534(13) 0.0732(15) 0.0295(11) 0.0207(11) 0.0168(10)
N2 0.0480(12) 0.0448(11) 0.0544(12) 0.0218(10) 0.0155(10) 0.0117(10)
N3 0.0432(12) 0.0436(11) 0.0544(12) 0.0182(10) 0.0070(10) 0.0099(9)
N4 0.0542(13) 0.0451(11) 0.0502(12) 0.0185(10) 0.0095(10) 0.0091(10)
N5 0.0504(13) 0.0508(12) 0.0583(13) 0.0219(11) 0.0129(11) 0.0093(10)
N6 0.0666(15) 0.0478(12) 0.0532(13) 0.0098(10) 0.0225(12) 0.0031(11)
N7 0.0562(13) 0.0472(12) 0.0700(14) 0.0274(11) 0.0238(12) 0.0170(11)
N8 0.0514(12) 0.0434(11) 0.0507(12) 0.0208(9) 0.0168(10) 0.0134(10)

loop_
_atom_type_symbol
_atom_type_description
_atom_type_scat_dispersion_real
_atom_type_scat_dispersion_imag
_atom_type_scat_source
C C 0.0033 0.0016 'International Tables Vol C Tables 4.2.6.8 and 6.1.1.4'
H H 0 0 'International Tables Vol C Tables 4.2.6.8 and 6.1.1.4'
Li Li -0.0003 0.0001 'International Tables Vol C Tables 4.2.6.8 and 6.1.1.4'
N N 0.0061 0.0033 'International Tables Vol C Tables 4.2.6.8 and 6.1.1.4'

loop_
_geom_angle_atom_site_label_1
_geom_angle_atom_site_label_2
_geom_angle_atom_site_label_3
_geom_angle
N1 C1 C2 116.7(2)
N1 C3 C4 114.3(2)
N1 C5 C6 112.9(2)
N2 C6 C5 116.1(2)
N2 C7 C8 112.1(2)
N3 C9 C10 115.2(2)
N3 C11 C12 116.6(2)
N3 C13 C14 114.2(2)
N4 C14 C13 113.0(2)
N4 C14 Li1 43.62(14)
C13 C14 Li1 71.06(16)
N4 C15 C16 113.2(2)
N5 C17 C18 117.2(3)
N5 C19 C20 114.3(2)
N5 C21 C22 113.9(2)
N6 C22 C21 112.0(2)
C24 C23 N6 117.6(3)
N7 C25 C26 114.0(2)
N7 C27 C28 116.4(2)
N7 C29 C30 113.3(2)
N8 C30 C29 116.4(2)
N8 C31 C32 112.6(2)
N4 Li1 N1 134.2(2)
N4 Li1 N2 102.53(19)
N1 Li1 N2 89.19(17)
N4 Li1 N3 88.27(18)
N1 Li1 N3 119.9(2)
N2 Li1 N3 126.4(2)
N4 Li1 Li2 51.97(15)
N1 Li1 Li2 124.4(2)
N2 Li1 Li2 50.62(14)
N3 Li1 Li2 115.3(2)
N4 Li1 C14 29.80(10)
N1 Li1 C14 152.2(2)
N2 Li1 C14 114.09(18)
N3 Li1 C14 58.98(13)
Li2 Li1 C14 68.13(16)
N4 Li2 N2 110.0(2)
N4 Li2 N8 140.8(2)
N2 Li2 N8 109.2(2)
N4 Li2 Li3 166.1(2)
N2 Li2 Li3 56.66(16)
N8 Li2 Li3 52.88(15)
N4 Li2 Li1 52.39(15)
N2 Li2 Li1 57.70(15)
N8 Li2 Li1 166.9(2)
Li3 Li2 Li1 114.0(2)
N6 Li3 N8 108.8(2)
N6 Li3 N2 142.6(2)
N8 Li3 N2 108.2(2)
N6 Li3 Li2 165.0(2)
N8 Li3 Li2 56.17(15)
N2 Li3 Li2 52.35(15)
N6 Li3 Li4 52.40(15)
N8 Li3 Li4 56.70(15)
N2 Li3 Li4 164.8(2)
Li2 Li3 Li4 112.6(2)
N6 Li4 N8 102.70(19)
N6 Li4 N5 88.14(19)
N8 Li4 N5 128.6(2)
N6 Li4 N7 127.2(2)
N8 Li4 N7 89.43(18)
N5 Li4 N7 123.3(2)
N6 Li4 Li3 51.59(15)
N8 Li4 Li3 51.34(14)
N5 Li4 Li3 114.7(2)
N7 Li4 Li3 122.1(2)
C5 N1 C3 109.7(2)
C5 N1 C1 110.8(2)
C3 N1 C1 112.1(2)
C5 N1 Li1 101.61(19)
C3 N1 Li1 107.2(2)
C1 N1 Li1 114.87(19)
C7 N2 C6 110.4(2)
C7 N2 Li2 136.6(2)
C6 N2 Li2 112.9(2)
C7 N2 Li3 99.25(19)
C6 N2 Li3 105.82(19)
Li2 N2 Li3 70.99(17)
C7 N2 Li1 102.89(19)
C6 N2 Li1 94.86(18)
Li2 N2 Li1 71.68(17)
Li3 N2 Li1 142.02(19)
C13 N3 C9 108.4(2)
C13 N3 C11 111.56(19)
C9 N3 C11 111.60(19)
C13 N3 Li1 92.15(18)
C9 N3 Li1 123.90(19)
C11 N3 Li1 107.52(18)
C14 N4 C15 107.2(2)
C14 N4 Li2 117.1(2)
C15 N4 Li2 107.7(2)
C14 N4 Li1 106.58(19)
C15 N4 Li1 139.2(2)
Li2 N4 Li1 75.65(18)
C19 N5 C21 109.7(2)
C19 N5 C17 112.1(2)
C21 N5 C17 111.7(2)
C19 N5 Li4 123.3(2)
C21 N5 Li4 95.12(19)
C17 N5 Li4 103.74(19)
C22 N6 C23 113.1(2)
C22 N6 Li3 122.2(2)
C23 N6 Li3 107.4(2)
C22 N6 Li4 107.9(2)
C23 N6 Li4 126.5(2)
Li3 N6 Li4 76.01(18)
C25 N7 C29 109.7(2)
C25 N7 C27 111.9(2)
C29 N7 C27 110.8(2)
C25 N7 Li4 106.32(19)
C29 N7 Li4 100.49(18)
C27 N7 Li4 116.9(2)
C31 N8 C30 109.3(2)
C31 N8 Li3 136.8(2)
C30 N8 Li3 113.8(2)
C31 N8 Li2 97.16(19)
C30 N8 Li2 102.85(19)
Li3 N8 Li2 70.94(17)
C31 N8 Li4 105.72(19)
C30 N8 Li4 97.26(18)
Li3 N8 Li4 71.96(18)
Li2 N8 Li4 142.43(19)

loop_
_geom_bond_atom_site_label_1
_geom_bond_atom_site_label_2
_geom_bond_distance
C1 N1 1.477(3)
C1 C2 1.523(4)
C3 N1 1.476(3)
C3 C4 1.506(4)
C5 N1 1.476(3)
C5 C6 1.529(4)
C6 N2 1.463(3)
C7 N2 1.451(3)
C7 C8 1.509(4)
C9 N3 1.474(3)
C9 C10 1.513(4)
C11 N3 1.477(3)
C11 C12 1.527(4)
C13 N3 1.474(3)
C13 C14 1.511(4)
C14 N4 1.442(3)
C14 Li1 2.781(5)
C15 N4 1.450(3)
C15 C16 1.509(4)
C17 N5 1.476(3)
C17 C18 1.526(4)
C19 N5 1.464(3)
C19 C20 1.503(4)
C21 N5 1.473(3)
C21 C22 1.516(4)
C22 N6 1.436(4)
C23 C24 1.434(5)
C23 N6 1.501(4)
C25 N7 1.472(3)
C25 C26 1.506(4)
C27 N7 1.481(3)
C27 C28 1.525(4)
C29 N7 1.475(3)
C29 C30 1.531(3)
C30 N8 1.459(3)
C31 N8 1.454(3)
C31 C32 1.492(4)
Li1 N4 2.002(5)
Li1 N1 2.164(5)
Li1 N2 2.180(4)
Li1 N3 2.207(5)
Li1 Li2 2.448(6)
Li2 N4 1.991(4)
Li2 N2 1.993(5)
Li2 N8 2.092(4)
Li2 Li3 2.380(6)
Li3 N6 1.975(5)
Li3 N8 2.008(5)
Li3 N2 2.103(5)
Li3 Li4 2.445(6)
Li4 N6 1.996(5)
Li4 N8 2.149(5)
Li4 N5 2.178(5)
Li4 N7 2.191(5)
